data_7002483
loop_
_publ_author_name
'Banu, Kazi Sabnam'
'Chattopadhyay, Tanmay'
'Banerjee, Arpita'
'Mukherjee, Madhuparna'
'Bhattacharya, Santanu'
'Patra, Goutam Kumar'
'Zangrando, Ennio'
'Das, Debasis'

_publ_section_title
;
 Mono- and dinuclear manganese(III) complexes showing efficient
 catechol oxidase activity: syntheses, characterization and
 spectroscopic studies
;
_journal_issue 40
_journal_name_full 'Dalton Transactions'
_journal_page_first 8755
_journal_page_last 8764
_journal_paper_doi 10.1039/b902498k
_journal_year 2009
_chemical_formula_moiety '2(C21 H24 Mn N2 O6, 2(Cl), 4(H2 O), (C2 H3 N)'
_chemical_formula_sum 'C44 H59 Cl2 Mn2 N5 O16'
_chemical_formula_weight 1094.74
_chemical_name_systematic
;
?
;
_space_group_IT_number 68
_symmetry_cell_setting orthorhombic
_symmetry_space_group_name_Hall '-C 2a 2ac'
_symmetry_space_group_name_H-M 'C c c a :2'
_atom_sites_solution_hydrogens geom
_atom_sites_solution_primary direct
_atom_sites_solution_secondary difmap
_audit_creation_method SHELXL-97
_cell_angle_alpha 90.00
_cell_angle_beta 90.00
_cell_angle_gamma 90.00
_cell_formula_units_Z 4
_cell_length_a 26.701(5)
_cell_length_b 19.466(4)
_cell_length_c 10.047(3)
_cell_measurement_temperature 293(2)
_cell_volume 5222(2)
_computing_cell_refinement 'Denzo (Otwinowski & Minor 1997)'
_computing_data_collection 'Nonius Xpress'
_computing_data_reduction 'Denzo and Scalepack (Otwinowski & Minor 1997)'
_computing_molecular_graphics 'Ortep3/windows (Farrugia,1997)'
_computing_publication_material 'Wingx 1.70.00 (Farrugia, 1999)'
_computing_structure_refinement 'SHELX97 (Sheldrick, 1998)'
_computing_structure_solution 'SHELX97 (Sheldrick, 1998)'
_diffrn_ambient_temperature 293(2)
_diffrn_measured_fraction_theta_full 0.960
_diffrn_measured_fraction_theta_max 0.960
_diffrn_measurement_device_type 'image plate dip1030'
_diffrn_measurement_method 'laser scanner'
_diffrn_radiation_monochromator graphite
_diffrn_radiation_source 'fine-focus sealed tube'
_diffrn_radiation_type MoK\a
_diffrn_radiation_wavelength 0.71073
_diffrn_reflns_av_R_equivalents 0.0795
_diffrn_reflns_av_sigmaI/netI 0.0644
_diffrn_reflns_limit_h_max 31
_diffrn_reflns_limit_h_min -31
_diffrn_reflns_limit_k_max 21
_diffrn_reflns_limit_k_min -22
_diffrn_reflns_limit_l_max 11
_diffrn_reflns_limit_l_min -11
_diffrn_reflns_number 28162
_diffrn_reflns_theta_full 25.02
_diffrn_reflns_theta_max 25.02
_diffrn_reflns_theta_min 2.09
_exptl_absorpt_coefficient_mu 0.655
_exptl_absorpt_correction_type none
_exptl_crystal_colour black
_exptl_crystal_density_diffrn 1.392
_exptl_crystal_density_method 'not measured'
_exptl_crystal_description block
_exptl_crystal_F_000 2280
_exptl_crystal_size_max 0.40
_exptl_crystal_size_mid 0.30
_exptl_crystal_size_min 0.30
_refine_diff_density_max 0.325
_refine_diff_density_min -0.309
_refine_diff_density_rms 0.049
_refine_ls_extinction_method none
_refine_ls_goodness_of_fit_ref 0.859
_refine_ls_hydrogen_treatment mixed
_refine_ls_matrix_type full
_refine_ls_number_parameters 171
_refine_ls_number_reflns 2206
_refine_ls_number_restraints 13
_refine_ls_restrained_S_all 0.871
_refine_ls_R_factor_all 0.0965
_refine_ls_R_factor_gt 0.0480
_refine_ls_shift/su_max 0.001
_refine_ls_shift/su_mean 0.000
_refine_ls_structure_factor_coef Fsqd
_refine_ls_weighting_details 'calc w=1/[\s^2^(Fo^2^)+(0.0836P)^2^+0.0000P] where P=(Fo^2^+2Fc^2^)/3'
_refine_ls_weighting_scheme calc
_refine_ls_wR_factor_gt 0.1285
_refine_ls_wR_factor_ref 0.1457
_reflns_number_gt 1104
_reflns_number_total 2206
_reflns_threshold_expression >2\s(I)
_cod_data_source_file b902498k.txt
_cod_data_source_block 2
_cod_original_sg_symbol_H-M 'C cca'
_cod_original_formula_sum 'C44 H59 Cl2 Mn2 N5 O16 '
_cod_database_code 7002483

loop_
_symmetry_equiv_pos_as_xyz
'x, y, z'
'-x+1/2, -y, z'
'x+1/2, -y, -z+1/2'
'-x, y, -z+1/2'
'x+1/2, y+1/2, z'
'-x+1, -y+1/2, z'
'x+1, -y+1/2, -z+1/2'
'-x+1/2, y+1/2, -z+1/2'
'-x, -y, -z'
'x-1/2, y, -z'
'-x-1/2, y, z-1/2'
'x, -y, z-1/2'
'-x+1/2, -y+1/2, -z'
'x, y+1/2, -z'
'-x, y+1/2, z-1/2'
'x+1/2, -y+1/2, z-1/2'

loop_
_atom_site_label
_atom_site_type_symbol
_atom_site_fract_x
_atom_site_fract_y
_atom_site_fract_z
_atom_site_U_iso_or_equiv
_atom_site_adp_type
_atom_site_occupancy
_atom_site_symmetry_multiplicity
_atom_site_calc_flag
_atom_site_refinement_flags
_atom_site_disorder_assembly
_atom_site_disorder_group
Mn Mn 0.12998(3) 0.2500 0.7500 0.0672(3) Uani 1 2 d S . .
O1W O 0.13314(12) 0.32555(18) 0.5811(4) 0.0999(11) Uani 1 1 d D . .
H2W H 0.1040(12) 0.335(3) 0.554(6) 0.150 Uiso 1 1 d D . .
H1W H 0.1591(15) 0.350(2) 0.590(6) 0.150 Uiso 1 1 d D . .
N1 N 0.18581(13) 0.2002(2) 0.6643(4) 0.0803(11) Uani 1 1 d D . .
O1 O 0.08115(10) 0.19947(14) 0.6584(3) 0.0751(8) Uani 1 1 d . . .
C1 C 0.18133(18) 0.1558(3) 0.5710(5) 0.0808(13) Uani 1 1 d . . .
H1 H 0.2106 0.1372 0.5363 0.097 Uiso 1 1 calc R . .
C2 C 0.13502(18) 0.1325(2) 0.5161(4) 0.0701(12) Uani 1 1 d . . .
C3 C 0.1370(2) 0.0844(2) 0.4123(5) 0.0835(14) Uani 1 1 d . . .
H3 H 0.1683 0.0709 0.3816 0.100 Uiso 1 1 calc R . .
C4 C 0.0952(2) 0.0557(2) 0.3528(5) 0.0845(14) Uani 1 1 d . . .
C5 C 0.04952(19) 0.0767(2) 0.4017(5) 0.0819(13) Uani 1 1 d . . .
H5 H 0.0207 0.0579 0.3648 0.098 Uiso 1 1 calc R . .
C6 C 0.04436(17) 0.1244(2) 0.5035(4) 0.0671(11) Uani 1 1 d . . .
C7 C 0.08713(17) 0.15358(19) 0.5614(4) 0.0658(11) Uani 1 1 d . . .
C8 C 0.0992(2) 0.0041(3) 0.2405(5) 0.1171(19) Uani 1 1 d . . .
H8A H 0.0953 -0.0415 0.2754 0.176 Uiso 1 1 calc R . .
H8B H 0.1314 0.0082 0.1988 0.176 Uiso 1 1 calc R . .
H8C H 0.0734 0.0130 0.1761 0.176 Uiso 1 1 calc R . .
C9 C -0.0052(2) 0.1447(2) 0.5472(5) 0.0842(14) Uani 1 1 d . . .
H9 H -0.0075 0.1781 0.6131 0.101 Uiso 1 1 calc R . .
O2 O -0.04377(15) 0.1211(2) 0.5039(4) 0.1217(14) Uani 1 1 d . . .
C10A C 0.2349(3) 0.2114(4) 0.7457(11) 0.095(2) Uiso 0.50 1 d PD . 1
H10A H 0.2336 0.1895 0.8335 0.114 Uiso 0.50 1 calc PR . 1
C11 C 0.2822(3) 0.1979(4) 0.6762(9) 0.086(3) Uani 0.50 1 d PD . 1
H11A H 0.2861 0.1493 0.6635 0.129 Uiso 0.50 1 calc PR . 1
H11B H 0.3096 0.2150 0.7284 0.129 Uiso 0.50 1 calc PR . 1
H11C H 0.2819 0.2204 0.5912 0.129 Uiso 0.50 1 calc PR . 1
C10B C 0.2346(3) 0.2304(5) 0.6893(9) 0.095(2) Uiso 0.50 1 d PD . 2
H10D H 0.2595 0.1943 0.6952 0.114 Uiso 0.50 1 calc PR . 2
H10E H 0.2436 0.2602 0.6155 0.114 Uiso 0.50 1 calc PR . 2
O2W O 0.20871(14) 0.41890(16) 0.5663(3) 0.0937(10) Uani 1 1 d D . .
H3W H 0.217(2) 0.443(3) 0.499(4) 0.140 Uiso 1 1 d D . .
H4W H 0.214(2) 0.445(2) 0.633(4) 0.140 Uiso 1 1 d D . .
Cl1 Cl 0.2500 0.0000 0.68393(17) 0.0901(6) Uani 1 2 d S . .
N20 N -0.0179(10) 0.2500 0.2500 0.186(4) Uiso 0.50 2 d SPD . .
C20 C 0.0259(11) 0.2500 0.2500 0.186(4) Uiso 0.50 2 d SPD . .
C21 C 0.0826(7) 0.2500 0.2500 0.158(7) Uiso 0.50 2 d SPD . .
H21A H 0.0863 0.2035 0.2500 0.236 Uiso 0.25 1 d PR . .
H21B H 0.0863 0.2733 0.3280 0.236 Uiso 0.25 1 d PR . .
H21C H 0.0863 0.2733 0.1720 0.236 Uiso 0.25 1 d PR . .

loop_
_atom_site_aniso_label
_atom_site_aniso_U_11
_atom_site_aniso_U_22
_atom_site_aniso_U_33
_atom_site_aniso_U_23
_atom_site_aniso_U_13
_atom_site_aniso_U_12
Mn 0.0556(6) 0.0711(5) 0.0749(7) 0.0046(5) 0.000 0.000
O1W 0.067(2) 0.114(2) 0.119(3) 0.048(2) -0.016(2) -0.0099(19)
N1 0.059(2) 0.093(3) 0.089(3) 0.005(2) 0.004(2) -0.0047(19)
O1 0.0621(19) 0.0824(18) 0.081(2) -0.0133(16) 0.0096(15) -0.0016(14)
C1 0.062(3) 0.092(3) 0.088(4) 0.019(3) 0.016(3) 0.010(2)
C2 0.066(3) 0.075(2) 0.069(3) 0.012(2) 0.015(3) 0.014(2)
C3 0.086(4) 0.091(3) 0.074(3) 0.007(3) 0.018(3) 0.024(3)
C4 0.100(4) 0.082(3) 0.072(3) -0.007(2) 0.008(3) 0.024(3)
C5 0.085(4) 0.091(3) 0.069(3) -0.014(2) -0.003(3) 0.018(3)
C6 0.059(3) 0.081(3) 0.062(3) -0.003(2) 0.006(2) 0.005(2)
C7 0.071(3) 0.064(2) 0.062(3) 0.011(2) 0.009(2) 0.006(2)
C8 0.127(5) 0.128(4) 0.097(4) -0.039(3) 0.003(4) 0.044(4)
C9 0.074(4) 0.094(3) 0.085(3) -0.024(3) 0.002(3) -0.002(3)
O2 0.072(3) 0.153(3) 0.140(3) -0.076(3) 0.005(2) -0.005(2)
C11 0.073(6) 0.086(6) 0.098(7) -0.022(5) 0.023(5) 0.019(5)
O2W 0.103(3) 0.094(2) 0.085(3) 0.0008(19) 0.009(2) -0.0183(19)
Cl1 0.1008(13) 0.0963(11) 0.0731(11) 0.000 0.000 -0.0009(9)

loop_
_atom_type_symbol
_atom_type_description
_atom_type_scat_dispersion_real
_atom_type_scat_dispersion_imag
_atom_type_scat_source
C C 0.0033 0.0016 'International Tables Vol C Tables 4.2.6.8 and 6.1.1.4'
H H 0.0000 0.0000 'International Tables Vol C Tables 4.2.6.8 and 6.1.1.4'
N N 0.0061 0.0033 'International Tables Vol C Tables 4.2.6.8 and 6.1.1.4'
O O 0.0106 0.0060 'International Tables Vol C Tables 4.2.6.8 and 6.1.1.4'
Cl Cl 0.1484 0.1585 'International Tables Vol C Tables 4.2.6.8 and 6.1.1.4'
Mn Mn 0.3368 0.7283 'International Tables Vol C Tables 4.2.6.8 and 6.1.1.4'

loop_
_geom_angle_atom_site_label_1
_geom_angle_atom_site_label_2
_geom_angle_atom_site_label_3
_geom_angle
_geom_angle_site_symmetry_1
_geom_angle_site_symmetry_3
_geom_angle_publ_flag
O1 Mn O1 91.89(17) . 7_456 ?
O1 Mn N1 174.96(15) . 7_456 ?
O1 Mn N1 93.06(14) 7_456 7_456 ?
O1 Mn N1 93.06(14) . . ?
O1 Mn N1 174.96(15) 7_456 . ?
N1 Mn N1 82.0(2) 7_456 . ?
O1 Mn O1W 93.07(13) . 7_456 ?
O1 Mn O1W 89.92(13) 7_456 7_456 ?
N1 Mn O1W 87.91(14) 7_456 7_456 ?
N1 Mn O1W 88.84(14) . 7_456 ?
O1 Mn O1W 89.92(13) . . ?
O1 Mn O1W 93.07(13) 7_456 . ?
N1 Mn O1W 88.84(14) 7_456 . ?
N1 Mn O1W 87.91(14) . . ?
O1W Mn O1W 175.69(16) 7_456 . ?
C1 N1 C10B 119.0(5) . . ?
C1 N1 C10A 123.8(5) . . ?
C10B N1 C10A 25.7(6) . . ?
C1 N1 Mn 125.4(3) . . ?
C10B N1 Mn 113.8(4) . . ?
C10A N1 Mn 109.7(4) . . ?
C7 O1 Mn 128.9(3) . . ?
N1 C1 C2 125.3(4) . . ?
C3 C2 C7 117.7(5) . . ?
C3 C2 C1 117.8(4) . . ?
C7 C2 C1 124.4(4) . . ?
C4 C3 C2 124.1(4) . . ?
C5 C4 C3 116.1(4) . . ?
C5 C4 C8 121.6(5) . . ?
C3 C4 C8 122.2(5) . . ?
C4 C5 C6 123.3(5) . . ?
C5 C6 C7 119.7(4) . . ?
C5 C6 C9 119.8(4) . . ?
C7 C6 C9 120.5(4) . . ?
O1 C7 C6 118.5(4) . . ?
O1 C7 C2 122.5(4) . . ?
C6 C7 C2 119.0(4) . . ?
O2 C9 C6 124.4(4) . . ?
C11 C10A C10A 101.9(6) . 7_456 ?
C11 C10A N1 116.7(8) . . ?
C10A C10A N1 99.7(6) 7_456 . ?
C10B C10B N1 111.2(5) 7_456 . ?
N20 C20 C21 180.000(1) . . ?

loop_
_geom_bond_atom_site_label_1
_geom_bond_atom_site_label_2
_geom_bond_distance
_geom_bond_site_symmetry_2
_geom_bond_publ_flag
Mn O1 1.875(3) . ?
Mn O1 1.875(3) 7_456 ?
Mn N1 1.976(4) 7_456 ?
Mn N1 1.976(4) . ?
Mn O1W 2.247(3) 7_456 ?
Mn O1W 2.247(3) . ?
N1 C1 1.281(6) . ?
N1 C10B 1.452(8) . ?
N1 C10A 1.560(9) . ?
O1 C7 1.332(4) . ?
C1 C2 1.428(6) . ?
C2 C3 1.403(6) . ?
C2 C7 1.418(6) . ?
C3 C4 1.383(6) . ?
C4 C5 1.377(6) . ?
C4 C8 1.514(6) . ?
C5 C6 1.388(6) . ?
C6 C7 1.402(6) . ?
C6 C9 1.449(6) . ?
C9 O2 1.208(5) . ?
C10A C11 1.468(10) . ?
C10A C10A 1.506(14) 7_456 ?
C10B C10B 1.438(14) 7_456 ?
N20 C20 1.170(15) . ?
C20 C21 1.51(2) . ?

loop_
_geom_torsion_atom_site_label_1
_geom_torsion_atom_site_label_2
_geom_torsion_atom_site_label_3
_geom_torsion_atom_site_label_4
_geom_torsion
_geom_torsion_site_symmetry_1
_geom_torsion_site_symmetry_2
_geom_torsion_site_symmetry_3
_geom_torsion_site_symmetry_4
_geom_torsion_publ_flag
O1 Mn N1 C1 5.9(4) . . . . ?
O1 Mn N1 C1 174.7(14) 7_456 . . . ?
N1 Mn N1 C1 -173.1(5) 7_456 . . . ?
O1W Mn N1 C1 98.9(4) 7_456 . . . ?
O1W Mn N1 C1 -83.9(4) . . . . ?
O1 Mn N1 C10B 170.1(5) . . . . ?
O1 Mn N1 C10B -21.0(17) 7_456 . . . ?
N1 Mn N1 C10B -8.8(5) 7_456 . . . ?
O1W Mn N1 C10B -96.9(5) 7_456 . . . ?
O1W Mn N1 C10B 80.3(5) . . . . ?
O1 Mn N1 C10A -162.5(4) . . . . ?
O1 Mn N1 C10A 6.3(17) 7_456 . . . ?
N1 Mn N1 C10A 18.5(4) 7_456 . . . ?
O1W Mn N1 C10A -69.5(4) 7_456 . . . ?
O1W Mn N1 C10A 107.7(4) . . . . ?
O1 Mn O1 C7 174.4(4) 7_456 . . . ?
N1 Mn O1 C7 5.5(17) 7_456 . . . ?
N1 Mn O1 C7 -6.6(3) . . . . ?
O1W Mn O1 C7 -95.6(3) 7_456 . . . ?
O1W Mn O1 C7 81.3(3) . . . . ?
C10B N1 C1 C2 -166.0(6) . . . . ?
C10A N1 C1 C2 164.3(5) . . . . ?
Mn N1 C1 C2 -2.5(6) . . . . ?
N1 C1 C2 C3 178.9(4) . . . . ?
N1 C1 C2 C7 -2.7(7) . . . . ?
C7 C2 C3 C4 -0.8(6) . . . . ?
C1 C2 C3 C4 177.7(4) . . . . ?
C2 C3 C4 C5 -0.4(7) . . . . ?
C2 C3 C4 C8 179.7(4) . . . . ?
C3 C4 C5 C6 0.9(7) . . . . ?
C8 C4 C5 C6 -179.2(4) . . . . ?
C4 C5 C6 C7 -0.1(6) . . . . ?
C4 C5 C6 C9 178.7(4) . . . . ?
Mn O1 C7 C6 -177.1(3) . . . . ?
Mn O1 C7 C2 3.8(5) . . . . ?
C5 C6 C7 O1 179.7(3) . . . . ?
C9 C6 C7 O1 0.9(6) . . . . ?
C5 C6 C7 C2 -1.2(6) . . . . ?
C9 C6 C7 C2 -180.0(4) . . . . ?
C3 C2 C7 O1 -179.4(3) . . . . ?
C1 C2 C7 O1 2.2(6) . . . . ?
C3 C2 C7 C6 1.6(5) . . . . ?
C1 C2 C7 C6 -176.9(4) . . . . ?
C5 C6 C9 O2 2.5(8) . . . . ?
C7 C6 C9 O2 -178.7(5) . . . . ?
C1 N1 C10A C11 30.7(9) . . . . ?
C10B N1 C10A C11 -56.6(11) . . . . ?
Mn N1 C10A C11 -160.7(6) . . . . ?
C1 N1 C10A C10A 139.4(7) . . . 7_456 ?
C10B N1 C10A C10A 52.1(9) . . . 7_456 ?
Mn N1 C10A C10A -52.0(9) . . . 7_456 ?
C1 N1 C10B C10B -169.9(9) . . . 7_456 ?
C10A N1 C10B C10B -61.5(11) . . . 7_456 ?
Mn N1 C10B C10B 24.7(13) . . . 7_456 ?
